data_7122938
loop_
_publ_author_name
'Huang, Zhe'
'Tan, Genwen'
'Chen, Chao'
'Zhang, Wen-Xiong'
'Wang, Xinping'
'Xi, Zhenfeng'

_publ_section_title
;
 Selective reduction of 1,5-diazacyclooctatetraenes: synthesis and
 structures of aromatic diazacyclooctatetraenyl dianions and
 2,6-bipyrrolinyl dianionic Co(II) complex
;
_journal_name_full 'Chemical Communications'
_journal_paper_doi 10.1039/C9CC00075E
_journal_year 2019
_chemical_formula_moiety 'C19 H29 K N O3'
_chemical_formula_sum 'C19 H29 K N O3'
_chemical_formula_weight 358.55
_space_group_crystal_system triclinic
_space_group_IT_number 2
_space_group_name_Hall '-P 1'
_space_group_name_H-M_alt 'P -1'
_symmetry_Int_Tables_number 2
_symmetry_space_group_name_Hall '-P 1'
_symmetry_space_group_name_H-M 'P -1'
_atom_sites_solution_primary direct
_audit_creation_date 2017-08-25
_audit_creation_method
;
Olex2 1.2
(compiled 2017.08.10 svn.r3458 for OlexSys, GUI svn.r5381)
;
_audit_update_record
;
2017-08-25 deposited with the CCDC.
2019-02-04 downloaded from the CCDC.
;
_cell_angle_alpha 116.878(3)
_cell_angle_beta 104.713(3)
_cell_angle_gamma 98.473(3)
_cell_formula_units_Z 2
_cell_length_a 9.3241(3)
_cell_length_b 10.8056(3)
_cell_length_c 11.7204(4)
_cell_measurement_reflns_used 12632
_cell_measurement_temperature 100.00(10)
_cell_measurement_theta_max 30.2880
_cell_measurement_theta_min 4.0220
_cell_volume 970.58(7)
_computing_cell_refinement 'CrysAlisPro 1.171.39.7e (Rigaku OD, 2015)'
_computing_data_collection 'CrysAlisPro 1.171.39.7e (Rigaku OD, 2015)'
_computing_data_reduction 'CrysAlisPro 1.171.39.7e (Rigaku OD, 2015)'
_computing_molecular_graphics 'Olex2 (Dolomanov et al., 2009)'
_computing_publication_material 'Olex2 (Dolomanov et al., 2009)'
_computing_structure_refinement 'ShelXL (Sheldrick, 2015)'
_computing_structure_solution 'ShelXS (Sheldrick, 2008)'
_diffrn_ambient_environment N~2~
_diffrn_ambient_temperature 100.00(10)
_diffrn_detector 'CCD plate'
_diffrn_measured_fraction_theta_full 0.9975
_diffrn_measured_fraction_theta_max 0.9975
_diffrn_measurement_details
;
List of Runs (angles in degrees, time in seconds):

  # Type    Start    End  Width  t~exp~   \w     \q     \k     \f   Frames
#--------------------------------------------------------------------------
  1  \w    -33.00  88.00   0.50    0.50    --   -0.90  19.00 -90.00  242
  2  \w     35.00  76.00   0.50    0.50    --   -0.90  19.00  90.00   82
  3  \w     22.00  87.00   0.50    0.50    --   -0.90  19.00 150.00  130
  4  \w     -8.00  34.00   0.50    0.50    --    1.50 -82.00  60.00   84
  5  \w    -22.00  32.00   0.50    0.50    --   -0.90 -82.00 -60.00  108
  6  \w      9.00  34.00   0.50    0.50    --    1.50 -82.00-150.00   50
  7  \w    -33.00  28.00   0.50    0.50    --   -0.90  19.00  90.00  122
  8  \w    -26.00  57.00   0.50    0.50    --   -0.90  57.00 -60.00  166
  9  \w    -24.00  34.00   0.50    0.50    --   -0.90  38.00   0.00  116
 10  \w    -31.00  -4.00   0.50    0.50    --   -0.90  19.00 150.00   54
 11  \w    -19.00  26.00   0.50    0.50    --    1.50 -57.00 150.00   90
 12  \w    -28.00  34.00   0.50    0.50    --    1.50 -82.00 120.00  124
 13  \w    -71.00 -46.00   0.50    0.50    --    1.50 -57.00 150.00   50
;
_diffrn_measurement_device 'four-circle diffractometer'
_diffrn_measurement_device_type 'XtaLAB Pro: Kappa single'
_diffrn_measurement_method '\w scans'
_diffrn_orient_matrix_type 'CrysAlisPro convention (1999,Acta A55,543-557)'
_diffrn_orient_matrix_UB_11 0.0359981000
_diffrn_orient_matrix_UB_12 0.0362651000
_diffrn_orient_matrix_UB_13 0.0724681000
_diffrn_orient_matrix_UB_21 0.0640422000
_diffrn_orient_matrix_UB_22 0.0416378000
_diffrn_orient_matrix_UB_23 -0.0026791000
_diffrn_orient_matrix_UB_31 -0.0376579000
_diffrn_orient_matrix_UB_32 0.0540171000
_diffrn_orient_matrix_UB_33 0.0067013000
_diffrn_radiation_monochromator graphite
_diffrn_radiation_probe x-ray
_diffrn_radiation_type 'Mo K\a'
_diffrn_radiation_wavelength 0.71073
_diffrn_reflns_av_R_equivalents 0.0367
_diffrn_reflns_av_unetI/netI 0.0270
_diffrn_reflns_limit_h_max 13
_diffrn_reflns_limit_h_min -13
_diffrn_reflns_limit_k_max 15
_diffrn_reflns_limit_k_min -15
_diffrn_reflns_limit_l_max 16
_diffrn_reflns_limit_l_min -16
_diffrn_reflns_number 28633
_diffrn_reflns_theta_full 27.4806
_diffrn_reflns_theta_max 27.48
_diffrn_reflns_theta_min 3.69
_diffrn_source 'fine-focus sealed X-ray tube'
_diffrn_source_type 'Enhance (Mo) X-ray Source'
_exptl_absorpt_coefficient_mu 0.289
_exptl_absorpt_correction_T_max 1.00000
_exptl_absorpt_correction_T_min 0.76517
_exptl_absorpt_correction_type multi-scan
_exptl_absorpt_process_details
;
CrysAlisPro 1.171.39.7e (Rigaku Oxford Diffraction, 2015)
Empirical absorption correction using spherical harmonics,
 implemented in SCALE3 ABSPACK scaling algorithm.
;
_exptl_crystal_colour 'clear light yellow'
_exptl_crystal_colour_lustre clear
_exptl_crystal_colour_modifier light
_exptl_crystal_colour_primary yellow
_exptl_crystal_density_diffrn 1.2268
_exptl_crystal_description block
_exptl_crystal_F_000 386.5888
_exptl_crystal_size_max 0.1
_exptl_crystal_size_mid 0.05
_exptl_crystal_size_min 0.05
_refine_diff_density_max 0.6381
_refine_diff_density_min -0.6907
_refine_diff_density_rms 0.0544
_refine_ls_d_res_high 0.7701
_refine_ls_d_res_low 5.5238
_refine_ls_goodness_of_fit_ref 1.0417
_refine_ls_hydrogen_treatment constr
_refine_ls_matrix_type full
_refine_ls_number_constraints 44
_refine_ls_number_parameters 222
_refine_ls_number_reflns 4424
_refine_ls_number_restraints 0
_refine_ls_restrained_S_all 1.0417
_refine_ls_R_factor_all 0.0405
_refine_ls_R_factor_gt 0.0369
_refine_ls_shift/su_max 0.0000
_refine_ls_shift/su_mean 0.0000
_refine_ls_structure_factor_coef Fsqd
_refine_ls_weighting_details 'w=1/[\s^2^(Fo^2^)+(0.0480P)^2^+0.5890P] where P=(Fo^2^+2Fc^2^)/3'
_refine_ls_weighting_scheme calc
_refine_ls_wR_factor_gt 0.1001
_refine_ls_wR_factor_ref 0.1021
_reflns_Friedel_coverage 0.0
_reflns_limit_h_max 11
_reflns_limit_h_min -12
_reflns_limit_k_max 12
_reflns_limit_k_min -14
_reflns_limit_l_max 15
_reflns_limit_l_min 0
_reflns_number_gt 4001
_reflns_number_total 4424
_reflns_threshold_expression I>=2u(I)
_cod_data_source_file c9cc00075e2.cif
_cod_data_source_block exp_147
_cod_original_cell_volume 970.57(7)
_cod_database_code 7122938
_chemical_oxdiff_formula 'C H O N K'
_reflns_odcompleteness_completeness 99.75
_reflns_odcompleteness_iscentric 1
_reflns_odcompleteness_theta 27.42
_olex2_refinement_description
;
1. Fixed Uiso
 At 1.2 times of:
  All C(H) groups, All C(H,H) groups
 At 1.5 times of:
  All C(H,H,H) groups
2.a Ternary CH refined with riding coordinates:
 C2(H2)
2.b Secondary CH2 refined with riding coordinates:
 C15(H15a,H15b), C16(H16a,H16b), C17(H17a,H17b), C18(H18a,H18b)
2.c Aromatic/amide H refined with riding coordinates:
 C9(H9), C10(H10), C11(H11), C12(H12), C13(H13)
2.d Idealised Me refined as rotating group:
 C5(H5a,H5b,H5c), C7(H7a,H7b,H7c), C6(H6a,H6b,H6c), C14(H14a,H14b,H14c),
 C19(H19a,H19b,H19c)
;
_olex2_submission_special_instructions 'No special instructions were received'
_oxdiff_exptl_absorpt_empirical_details
;
Empirical correction (ABSPACK) includes:
- Absorption correction using spherical harmonics
- Frame scaling
- Detector area scaling
;
_oxdiff_exptl_absorpt_empirical_full_max 1.400
_oxdiff_exptl_absorpt_empirical_full_min 0.769

loop_
_space_group_symop_id
_space_group_symop_operation_xyz
1 x,y,z
2 -x,-y,-z

loop_
_atom_site_label
_atom_site_type_symbol
_atom_site_fract_x
_atom_site_fract_y
_atom_site_fract_z
_atom_site_U_iso_or_equiv
_atom_site_adp_type
_atom_site_occupancy
_atom_site_refinement_flags_posn
K1 K 0.75466(3) 0.94641(3) 0.04592(3) 0.02239(10) Uani 1.000000 .
O1 O 0.86956(14) 0.87627(12) 0.27029(13) 0.0309(3) Uani 1.000000 .
O2 O 0.89248(12) 0.72810(11) 0.00797(11) 0.0234(2) Uani 1.000000 .
O3 O 0.93611(13) 0.86102(12) -0.15073(13) 0.0298(3) Uani 1.000000 .
C2 C 0.52774(14) 1.05710(13) 0.17803(12) 0.0121(2) Uani 1.000000 .
H2 H 0.51305(14) 1.09278(13) 0.26797(12) 0.0145(3) Uiso 1.000000 R
C1 C 0.44874(14) 0.90963(14) 0.08770(13) 0.0149(2) Uani 1.000000 .
C3 C 0.59261(15) 1.17110(14) 0.16435(13) 0.0161(3) Uani 1.000000 .
N1 N 0.60116(14) 1.18312(13) 0.05383(12) 0.0206(2) Uani 1.000000 .
C8 C 0.41339(15) 0.83003(14) 0.15960(13) 0.0166(3) Uani 1.000000 .
C9 C 0.40113(17) 0.68081(15) 0.10321(15) 0.0229(3) Uani 1.000000 .
H9 H 0.41068(17) 0.62905(15) 0.01637(15) 0.0275(3) Uiso 1.000000 R
C10 C 0.3754(2) 0.60743(17) 0.17144(17) 0.0302(3) Uani 1.000000 .
H10 H 0.3690(2) 0.50725(17) 0.13107(17) 0.0362(4) Uiso 1.000000 R
C11 C 0.3591(2) 0.67912(18) 0.29795(17) 0.0315(4) Uani 1.000000 .
H11 H 0.3411(2) 0.62883(18) 0.34419(17) 0.0378(4) Uiso 1.000000 R
C12 C 0.36960(17) 0.82574(18) 0.35540(15) 0.0259(3) Uani 1.000000 .
H12 H 0.35800(17) 0.87609(18) 0.44151(15) 0.0310(4) Uiso 1.000000 R
C13 C 0.39697(16) 0.89972(15) 0.28798(14) 0.0197(3) Uani 1.000000 .
H13 H 0.40479(16) 1.00024(15) 0.32994(14) 0.0236(3) Uiso 1.000000 R
C4 C 0.67853(15) 1.31534(15) 0.30771(14) 0.0195(3) Uani 1.000000 .
C5 C 0.56351(18) 1.36266(18) 0.37997(16) 0.0316(4) Uani 1.000000 .
H5a H 0.4837(9) 1.3833(14) 0.3246(7) 0.0475(5) Uiso 1.000000 GR
H5b H 0.5140(12) 1.2843(6) 0.3910(12) 0.0475(5) Uiso 1.000000 GR
H5c H 0.6195(3) 1.4505(9) 0.4704(6) 0.0475(5) Uiso 1.000000 GR
C7 C 0.75507(19) 1.44489(16) 0.29845(18) 0.0302(3) Uani 1.000000 .
H7a H 0.8306(11) 1.4201(5) 0.2536(12) 0.0453(5) Uiso 1.000000 GR
H7b H 0.6750(3) 1.4670(9) 0.2448(11) 0.0453(5) Uiso 1.000000 GR
H7c H 0.8084(13) 1.5301(4) 0.39104(19) 0.0453(5) Uiso 1.000000 GR
C6 C 0.80654(18) 1.29074(18) 0.40069(16) 0.0294(3) Uani 1.000000 .
H6a H 0.7589(2) 1.2169(10) 0.4179(11) 0.0440(5) Uiso 1.000000 GR
H6b H 0.8795(9) 1.2574(13) 0.3552(6) 0.0440(5) Uiso 1.000000 GR
H6c H 0.8625(10) 1.3823(4) 0.4881(5) 0.0440(5) Uiso 1.000000 GR
C14 C 0.8063(2) 0.9138(2) 0.37612(19) 0.0374(4) Uani 1.000000 .
H14a H 0.8173(15) 1.0181(4) 0.4215(10) 0.0560(6) Uiso 1.000000 GR
H14b H 0.6959(5) 0.8579(12) 0.3360(3) 0.0560(6) Uiso 1.000000 GR
H14c H 0.8624(11) 0.8912(15) 0.4436(8) 0.0560(6) Uiso 1.000000 GR
C15 C 0.8533(2) 0.72505(17) 0.20132(18) 0.0302(3) Uani 1.000000 .
H15a H 0.8888(2) 0.69535(17) 0.26951(18) 0.0362(4) Uiso 1.000000 R
H15b H 0.7424(2) 0.66886(17) 0.14501(18) 0.0362(4) Uiso 1.000000 R
C16 C 0.94752(19) 0.69245(17) 0.11111(17) 0.0285(3) Uani 1.000000 .
H16a H 0.93990(19) 0.58780(17) 0.06710(17) 0.0342(4) Uiso 1.000000 R
H16b H 1.05825(19) 0.74960(17) 0.16729(17) 0.0342(4) Uiso 1.000000 R
C17 C 0.96768(17) 0.68135(16) -0.08948(17) 0.0251(3) Uani 1.000000 .
H17a H 1.08007(17) 0.73597(16) -0.04405(17) 0.0301(4) Uiso 1.000000 R
H17b H 0.95642(17) 0.57637(16) -0.12765(17) 0.0301(4) Uiso 1.000000 R
C18 C 0.89471(17) 0.70794(16) -0.20272(16) 0.0249(3) Uani 1.000000 .
H18a H 0.78011(17) 0.66652(16) -0.23822(16) 0.0298(4) Uiso 1.000000 R
H18b H 0.93164(17) 0.65981(16) -0.27917(16) 0.0298(4) Uiso 1.000000 R
C19 C 0.8556(2) 0.8943(2) -0.2485(2) 0.0449(5) Uani 1.000000 .
H19a H 0.7434(2) 0.8612(16) -0.2700(13) 0.0673(8) Uiso 1.000000 GR
H19b H 0.8897(14) 0.9998(3) -0.2104(7) 0.0673(8) Uiso 1.000000 GR
H19c H 0.8782(15) 0.8449(14) -0.3324(7) 0.0673(8) Uiso 1.000000 GR

loop_
_atom_site_aniso_label
_atom_site_aniso_U_11
_atom_site_aniso_U_22
_atom_site_aniso_U_33
_atom_site_aniso_U_12
_atom_site_aniso_U_13
_atom_site_aniso_U_23
K1 0.01656(15) 0.01896(16) 0.03289(18) 0.00718(11) 0.01125(12) 0.01254(13)
O1 0.0350(6) 0.0259(6) 0.0397(6) 0.0121(5) 0.0208(5) 0.0184(5)
O2 0.0217(5) 0.0239(5) 0.0338(6) 0.0122(4) 0.0143(4) 0.0183(5)
O3 0.0243(5) 0.0230(5) 0.0422(7) 0.0042(4) 0.0068(5) 0.0204(5)
C2 0.0104(5) 0.0099(5) 0.0141(5) 0.0020(4) 0.0050(4) 0.0046(5)
C1 0.0141(6) 0.0151(6) 0.0182(6) 0.0043(5) 0.0069(5) 0.0100(5)
C3 0.0125(6) 0.0135(6) 0.0164(6) 0.0033(5) 0.0041(5) 0.0039(5)
N1 0.0179(5) 0.0215(6) 0.0212(6) 0.0061(5) 0.0070(5) 0.0100(5)
C8 0.0130(6) 0.0174(6) 0.0183(6) 0.0012(5) 0.0038(5) 0.0103(5)
C9 0.0267(7) 0.0179(6) 0.0215(7) 0.0024(5) 0.0067(6) 0.0104(6)
C10 0.0362(9) 0.0195(7) 0.0308(8) -0.0003(6) 0.0049(7) 0.0160(6)
C11 0.0332(8) 0.0322(8) 0.0290(8) -0.0038(7) 0.0044(6) 0.0232(7)
C12 0.0222(7) 0.0353(8) 0.0208(7) 0.0025(6) 0.0071(6) 0.0170(6)
C13 0.0176(6) 0.0223(7) 0.0201(6) 0.0047(5) 0.0067(5) 0.0121(5)
C4 0.0150(6) 0.0163(6) 0.0180(6) 0.0028(5) 0.0044(5) 0.0030(5)
C5 0.0227(7) 0.0291(8) 0.0245(7) 0.0060(6) 0.0098(6) -0.0009(6)
C7 0.0247(7) 0.0135(6) 0.0364(8) -0.0010(6) 0.0069(6) 0.0044(6)
C6 0.0205(7) 0.0308(8) 0.0223(7) 0.0050(6) 0.0000(6) 0.0071(6)
C14 0.0337(9) 0.0447(10) 0.0365(9) 0.0152(8) 0.0178(7) 0.0194(8)
C15 0.0337(8) 0.0244(7) 0.0370(9) 0.0067(6) 0.0149(7) 0.0188(7)
C16 0.0314(8) 0.0264(8) 0.0374(9) 0.0148(6) 0.0141(7) 0.0214(7)
C17 0.0214(7) 0.0243(7) 0.0369(8) 0.0120(6) 0.0152(6) 0.0175(6)
C18 0.0212(7) 0.0211(7) 0.0322(8) 0.0061(6) 0.0101(6) 0.0134(6)
C19 0.0240(8) 0.0454(11) 0.0749(14) 0.0055(7) 0.0053(9) 0.0463(11)

loop_
_atom_type_symbol
_atom_type_scat_dispersion_real
_atom_type_scat_dispersion_imag
_atom_type_scat_Cromer_Mann_a1
_atom_type_scat_Cromer_Mann_a2
_atom_type_scat_Cromer_Mann_a3
_atom_type_scat_Cromer_Mann_a4
_atom_type_scat_Cromer_Mann_b1
_atom_type_scat_Cromer_Mann_b2
_atom_type_scat_Cromer_Mann_b3
_atom_type_scat_Cromer_Mann_b4
_atom_type_scat_Cromer_Mann_c
_atom_type_scat_source
_atom_type_scat_dispersion_source
H 0.00000 0.00000 0.49300 0.32291 0.14019 0.04081 10.51090 26.12570 3.14236 57.79970 0.0030380000826 'International Tables Volume C Table 6.1.1.4 (pp. 500-502)' 'Henke, Gullikson and Davis, At. Data and Nucl. Data Tables, 1993, 54, 2'
C 0.00347 0.00161 2.31000 1.02000 1.58860 0.86500 20.84390 10.20750 0.56870 51.65120 0.215599998832 'International Tables Volume C Table 6.1.1.4 (pp. 500-502)' 'Henke, Gullikson and Davis, At. Data and Nucl. Data Tables, 1993, 54, 2'
K 0.21174 0.26561 8.21860 7.43980 1.05190 0.86590 12.79490 0.77480 213.18700 41.68410 1.42279994488 'International Tables Volume C Table 6.1.1.4 (pp. 500-502)' 'Henke, Gullikson and Davis, At. Data and Nucl. Data Tables, 1993, 54, 2'
O 0.01158 0.00611 3.04850 2.28680 1.54630 0.86700 13.27710 5.70110 0.32390 32.90890 0.250800013542 'International Tables Volume C Table 6.1.1.4 (pp. 500-502)' 'Henke, Gullikson and Davis, At. Data and Nucl. Data Tables, 1993, 54, 2'
N 0.00653 0.00323 12.21260 3.13220 2.01250 1.16630 0.00570 9.89330 28.99750 0.58260 -11.5290002823 'International Tables Volume C Table 6.1.1.4 (pp. 500-502)' 'Henke, Gullikson and Davis, At. Data and Nucl. Data Tables, 1993, 54, 2'

loop_
_geom_angle_atom_site_label_1
_geom_angle_atom_site_label_2
_geom_angle_atom_site_label_3
_geom_angle
_geom_angle_site_symmetry_1
_geom_angle_site_symmetry_3
O2 K1 O1 58.25(3) . .
O3 K1 O1 87.23(3) 2_775 .
O3 K1 O1 111.28(3) . .
O3 K1 O2 58.70(3) . .
O3 K1 O2 86.31(3) 2_775 .
C2 K1 O1 149.48(3) 2_675 .
C2 K1 O2 126.74(3) 2_675 .
C2 K1 O3 121.79(3) 2_675 2_775
C2 K1 O3 91.55(3) 2_675 .
C1 K1 O1 151.68(3) 2_675 .
C1 K1 O1 85.69(3) . .
C1 K1 O2 147.94(3) 2_675 .
C1 K1 O2 117.91(3) . .
C1 K1 O3 101.95(3) 2_675 2_775
C1 K1 O3 96.75(3) 2_675 .
C1 K1 O3 148.82(3) . .
C1 K1 O3 145.15(4) . 2_775
C1 K1 C2 65.23(3) . 2_675
C1 K1 C2 25.27(3) 2_675 2_675
C3 K1 O1 125.83(3) 2_675 .
C3 K1 O1 103.41(3) . .
C3 K1 O2 160.86(4) . .
C3 K1 O2 112.78(3) 2_675 .
C3 K1 O3 146.74(3) 2_675 2_775
C3 K1 O3 139.99(3) . .
C3 K1 O3 101.40(3) 2_675 .
C3 K1 O3 99.01(3) . 2_775
C3 K1 C2 25.12(3) 2_675 2_675
C3 K1 C2 65.59(3) . 2_675
C3 K1 C1 47.66(3) 2_675 2_675
C3 K1 C1 49.09(3) 2_675 .
C3 K1 C1 49.00(3) . 2_675
C3 K1 C1 50.13(3) . .
N1 K1 O1 101.81(3) 2_675 .
N1 K1 O2 109.53(3) 2_675 .
N1 K1 O3 164.13(3) 2_675 2_775
N1 K1 O3 122.46(3) 2_675 .
N1 K1 C2 47.75(3) 2_675 2_675
N1 K1 C1 26.37(3) 2_675 .
N1 K1 C1 64.13(3) 2_675 2_675
N1 K1 C3 66.38(3) 2_675 .
N1 K1 C3 25.41(3) 2_675 2_675
C14 O1 K1 120.33(10) . .
C15 O1 K1 105.83(9) . .
C15 O1 C14 110.73(13) . .
C16 O2 K1 123.12(9) . .
C17 O2 K1 121.64(8) . .
C17 O2 C16 111.21(11) . .
C18 O3 K1 126.18(8) . 2_775
C18 O3 K1 99.08(8) . .
C19 O3 K1 101.20(9) . 2_775
C19 O3 K1 100.45(11) . .
C19 O3 C18 111.87(13) . .
C1 C2 K1 76.35(7) . 2_675
C3 C2 K1 76.69(7) . 2_675
C3 C2 C1 134.75(12) . .
C2 C1 K1 78.39(7) . 2_675
C2 C1 K1 76.34(7) . .
N1 C1 K1 73.93(7) 2_675 2_675
N1 C1 K1 79.64(7) 2_675 .
N1 C1 C2 134.91(12) 2_675 .
C8 C1 K1 130.88(8) . 2_675
C8 C1 K1 120.52(8) . .
C8 C1 C2 112.87(11) . .
C8 C1 N1 112.19(11) . 2_675
C2 C3 K1 75.66(7) . .
C2 C3 K1 78.19(7) . 2_675
N1 C3 K1 79.15(7) . .
N1 C3 K1 73.66(7) . 2_675
N1 C3 C2 133.84(12) . .
C4 C3 K1 121.68(8) . .
C4 C3 K1 130.40(8) . 2_675
C4 C3 C2 111.62(11) . .
C4 C3 N1 114.52(11) . .
C1 N1 K1 73.99(7) 2_675 2_675
C3 N1 K1 80.93(7) . 2_675
C3 N1 C1 136.48(12) . 2_675
C9 C8 C1 121.16(12) . .
C13 C8 C1 122.66(12) . .
C13 C8 C9 116.13(12) . .
C10 C9 C8 121.78(14) . .
C11 C10 C9 120.75(14) . .
C12 C11 C10 118.67(13) . .
C13 C12 C11 120.66(14) . .
C12 C13 C8 122.00(13) . .
C5 C4 C3 110.52(11) . .
C7 C4 C3 113.72(12) . .
C7 C4 C5 106.43(12) . .
C6 C4 C3 110.09(11) . .
C6 C4 C5 108.07(12) . .
C6 C4 C7 107.79(12) . .
C16 C15 O1 110.11(12) . .
C15 C16 O2 110.23(12) . .
C18 C17 O2 109.00(11) . .
C17 C18 O3 109.14(12) . .

loop_
_geom_bond_atom_site_label_1
_geom_bond_atom_site_label_2
_geom_bond_distance
_geom_bond_site_symmetry_2
K1 O1 3.0410(12) .
K1 O2 2.7658(10) .
K1 O3 3.0893(13) .
K1 O3 2.8765(11) 2_775
K1 C2 3.1928(12) 2_675
K1 C1 3.0141(13) .
K1 C1 3.1674(13) 2_675
K1 C3 3.1742(13) 2_675
K1 C3 3.0338(13) .
K1 N1 3.0846(12) 2_675
O1 C14 1.427(2) .
O1 C15 1.4203(19) .
O2 C16 1.4273(18) .
O2 C17 1.4286(18) .
O3 C18 1.4273(17) .
O3 C19 1.422(2) .
C2 C1 1.3912(17) .
C2 C3 1.3847(17) .
C1 N1 1.3927(17) 2_675
C1 C8 1.5072(17) .
C3 N1 1.3794(18) .
C3 C4 1.5730(18) .
C8 C9 1.4119(19) .
C8 C13 1.4074(19) .
C9 C10 1.393(2) .
C10 C11 1.390(2) .
C11 C12 1.389(2) .
C12 C13 1.3936(19) .
C4 C5 1.5363(19) .
C4 C7 1.537(2) .
C4 C6 1.542(2) .
C15 C16 1.497(2) .
C17 C18 1.500(2) .
